data_1559063
loop_
_publ_author_name
'Park, Gyeongjin'
'Gabba\"i, Fran\,cois P.'

_publ_section_title
;
 Redox-controlled chalcogen and pnictogen bonding: the case of a
 sulfonium/stibonium dication as a preanionophore for chloride anion
 transport
;
_journal_name_full 'Chemical Science'
_journal_paper_doi 10.1039/D0SC04417B
_journal_year 2020
_chemical_formula_moiety 'C33 H30 Br S Sb'
_chemical_formula_sum 'C33 H30 Br S Sb'
_chemical_formula_weight 660.29
_space_group_crystal_system monoclinic
_space_group_IT_number 14
_space_group_name_Hall '-P 2yn'
_space_group_name_H-M_alt 'P 1 21/n 1'
_atom_sites_solution_hydrogens geom
_audit_creation_date 2020-08-05
_audit_creation_method
;
Olex2 1.2
(compiled 2018.05.29 svn.r3508 for OlexSys, GUI svn.r5506)
;
_audit_update_record
;
2020-08-05 deposited with the CCDC.	2020-08-28 downloaded from the CCDC.
;
_cell_angle_alpha 90
_cell_angle_beta 107.860(2)
_cell_angle_gamma 90
_cell_formula_units_Z 4
_cell_length_a 16.7041(12)
_cell_length_b 10.2829(7)
_cell_length_c 17.9121(13)
_cell_measurement_reflns_used 9322
_cell_measurement_temperature 110
_cell_measurement_theta_max 30.657
_cell_measurement_theta_min 2.313
_cell_volume 2928.4(4)
_computing_cell_refinement 'SAINT V8.38A (?, 2016)'
_computing_data_reduction 'SAINT V8.38A (?, 2016)'
_computing_molecular_graphics 'Olex2 (Dolomanov et al., 2009)'
_computing_publication_material 'Olex2 (Dolomanov et al., 2009)'
_computing_structure_refinement 'ShelXL (Sheldrick, 2015)'
_computing_structure_solution 'SHELXT 2014/5 (Sheldrick, 2014)'
_diffrn_ambient_temperature 110.0
_diffrn_measured_fraction_theta_full 1.000
_diffrn_measured_fraction_theta_max 0.998
_diffrn_measurement_device_type 'Bruker APEX-II CCD'
_diffrn_measurement_method '\f and \w scans'
_diffrn_radiation_type MoK\a
_diffrn_radiation_wavelength 0.71073
_diffrn_reflns_av_R_equivalents 0.0750
_diffrn_reflns_av_unetI/netI 0.0379
_diffrn_reflns_Laue_measured_fraction_full 1.000
_diffrn_reflns_Laue_measured_fraction_max 0.998
_diffrn_reflns_limit_h_max 24
_diffrn_reflns_limit_h_min -24
_diffrn_reflns_limit_k_max 14
_diffrn_reflns_limit_k_min -14
_diffrn_reflns_limit_l_max 25
_diffrn_reflns_limit_l_min -25
_diffrn_reflns_number 110270
_diffrn_reflns_point_group_measured_fraction_full 1.000
_diffrn_reflns_point_group_measured_fraction_max 0.998
_diffrn_reflns_theta_full 25.242
_diffrn_reflns_theta_max 31.063
_diffrn_reflns_theta_min 2.002
_diffrn_standards_number 0
_exptl_absorpt_coefficient_mu 2.397
_exptl_absorpt_correction_T_max 0.7462
_exptl_absorpt_correction_T_min 0.5782
_exptl_absorpt_correction_type multi-scan
_exptl_absorpt_process_details
'SADABS-2016/2 (Bruker,2016/2) was used for absorption correction. wR2(int) was 0.1042 before and 0.0673 after correction. The Ratio of minimum to maximum transmission is 0.7749. The \l/2 correction factor is Not present.'
_exptl_crystal_colour 'clear colourless'
_exptl_crystal_colour_lustre clear
_exptl_crystal_colour_primary colourless
_exptl_crystal_density_diffrn 1.498
_exptl_crystal_description block
_exptl_crystal_F_000 1320
_exptl_crystal_size_max 0.323
_exptl_crystal_size_mid 0.2515
_exptl_crystal_size_min 0.1585
_refine_diff_density_max 1.672
_refine_diff_density_min -1.284
_refine_diff_density_rms 0.156
_refine_ls_extinction_method none
_refine_ls_goodness_of_fit_ref 1.160
_refine_ls_hydrogen_treatment constr
_refine_ls_matrix_type full
_refine_ls_number_parameters 328
_refine_ls_number_reflns 9366
_refine_ls_number_restraints 0
_refine_ls_restrained_S_all 1.160
_refine_ls_R_factor_all 0.0698
_refine_ls_R_factor_gt 0.0490
_refine_ls_shift/su_max 0.001
_refine_ls_shift/su_mean 0.000
_refine_ls_structure_factor_coef Fsqd
_refine_ls_weighting_details 'w=1/[\s^2^(Fo^2^)+(0.0288P)^2^+16.4567P] where P=(Fo^2^+2Fc^2^)/3'
_refine_ls_weighting_scheme calc
_refine_ls_wR_factor_gt 0.1124
_refine_ls_wR_factor_ref 0.1207
_reflns_Friedel_coverage 0.000
_reflns_number_gt 7431
_reflns_number_total 9366
_reflns_threshold_expression 'I > 2\s(I)'
_cod_data_source_file d0sc04417b2.cif
_cod_data_source_block phssb(ptol)3br
_cod_database_code 1559063
_shelx_shelxl_version_number 2018/3
_shelx_space_group_comment
;
The symmetry employed for this shelxl refinement is uniquely defined
by the following loop, which should always be used as a source of
symmetry information in preference to the above space-group names.
They are only intended as comments.
;
_shelx_estimated_absorpt_t_max 0.702
_shelx_estimated_absorpt_t_min 0.511
_olex2_refinement_description
;
1. Fixed Uiso
 At 1.2 times of:
  All C(H) groups
 At 1.5 times of:
  All C(H,H,H) groups
2.a Aromatic/amide H refined with riding coordinates:
 C5(H5), C15(H15), C18(H18), C6(H6), C9(H9), C19(H19), C8(H8), C16(H16),
 C22(H22), C4(H4), C26(H26), C12(H12), C25(H25), C11(H11), C3(H3), C23(H23),
 C29(H29), C33(H33), C32(H32), C30(H30), C31(H31)
2.b Idealised Me refined as rotating group:
 C13(H13A,H13B,H13C), C27(H27A,H27B,H27C), C20(H20A,H20B,H20C)
;
_olex2_submission_special_instructions 'No special instructions were received'

loop_
_space_group_symop_operation_xyz
'x, y, z'
'-x+1/2, y+1/2, -z+1/2'
'-x, -y, -z'
'x-1/2, -y-1/2, z-1/2'

loop_
_atom_site_label
_atom_site_type_symbol
_atom_site_fract_x
_atom_site_fract_y
_atom_site_fract_z
_atom_site_U_iso_or_equiv
_atom_site_adp_type
_atom_site_occupancy
_atom_site_site_symmetry_order
_atom_site_calc_flag
_atom_site_refinement_flags_posn
_atom_site_refinement_flags_adp
_atom_site_refinement_flags_occupancy
_atom_site_disorder_assembly
_atom_site_disorder_group
Sb Sb 0.49967(2) 0.38634(3) 0.68730(2) 0.01469(7) Uani 1 1 d . . . . .
Br Br 0.63702(3) 0.37335(4) 0.83251(2) 0.02132(9) Uani 1 1 d . . . . .
S S 0.41892(7) 0.64805(12) 0.74701(7) 0.0254(2) Uani 1 1 d . . . . .
C5 C 0.6472(3) 0.7267(5) 0.6666(3) 0.0258(9) Uani 1 1 d . . . . .
H5 H 0.694429 0.742866 0.648929 0.031 Uiso 1 1 calc R . . . .
C1 C 0.5496(2) 0.5771(4) 0.6946(2) 0.0166(7) Uani 1 1 d . . . . .
C14 C 0.5643(3) 0.2606(4) 0.6315(2) 0.0166(7) Uani 1 1 d . . . . .
C21 C 0.4393(2) 0.2731(4) 0.7526(2) 0.0175(7) Uani 1 1 d . . . . .
C15 C 0.5226(3) 0.2252(4) 0.5532(2) 0.0204(8) Uani 1 1 d . . . . .
H15 H 0.467593 0.257241 0.527831 0.024 Uiso 1 1 calc R . . . .
C18 C 0.6829(3) 0.1324(4) 0.6256(3) 0.0230(8) Uani 1 1 d . . . . .
H18 H 0.737983 0.100368 0.650589 0.028 Uiso 1 1 calc R . . . .
C10 C 0.2512(3) 0.4730(4) 0.4574(2) 0.0213(8) Uani 1 1 d . . . . .
C7 C 0.3909(2) 0.4241(4) 0.5894(2) 0.0156(7) Uani 1 1 d . . . . .
C6 C 0.6182(3) 0.6000(4) 0.6679(2) 0.0217(8) Uani 1 1 d . . . . .
H6 H 0.645031 0.529812 0.650658 0.026 Uiso 1 1 calc R . . . .
C9 C 0.3148(3) 0.5637(4) 0.4829(2) 0.0241(9) Uani 1 1 d . . . . .
H9 H 0.310907 0.643792 0.455544 0.029 Uiso 1 1 calc R . . . .
C19 C 0.6453(3) 0.2129(4) 0.6669(2) 0.0187(7) Uani 1 1 d . . . . .
H19 H 0.674704 0.235847 0.719513 0.022 Uiso 1 1 calc R . . . .
C8 C 0.3844(3) 0.5400(4) 0.5477(2) 0.0207(8) Uani 1 1 d . . . . .
H8 H 0.427795 0.603184 0.563721 0.025 Uiso 1 1 calc R . . . .
C16 C 0.5611(3) 0.1445(4) 0.5133(2) 0.0231(8) Uani 1 1 d . . . . .
H16 H 0.531704 0.120533 0.460842 0.028 Uiso 1 1 calc R . . . .
C22 C 0.4733(3) 0.1524(4) 0.7784(3) 0.0231(8) Uani 1 1 d . . . . .
H22 H 0.523759 0.125492 0.769023 0.028 Uiso 1 1 calc R . . . .
C4 C 0.6078(3) 0.8286(5) 0.6909(3) 0.0290(10) Uani 1 1 d . . . . .
H4 H 0.628081 0.914691 0.690038 0.035 Uiso 1 1 calc R . . . .
C17 C 0.6420(3) 0.0971(4) 0.5481(3) 0.0241(8) Uani 1 1 d . . . . .
C24 C 0.3602(3) 0.1077(5) 0.8323(3) 0.0259(9) Uani 1 1 d . . . . .
C26 C 0.3646(3) 0.3111(4) 0.7645(3) 0.0227(8) Uani 1 1 d . . . . .
H26 H 0.339848 0.392349 0.745062 0.027 Uiso 1 1 calc R . . . .
C12 C 0.3261(2) 0.3326(4) 0.5644(2) 0.0182(7) Uani 1 1 d . . . . .
H12 H 0.329028 0.253727 0.592664 0.022 Uiso 1 1 calc R . . . .
C25 C 0.3263(3) 0.2297(5) 0.8050(3) 0.0269(9) Uani 1 1 d . . . . .
H25 H 0.275930 0.257186 0.814408 0.032 Uiso 1 1 calc R . . . .
C2 C 0.5097(3) 0.6799(4) 0.7190(2) 0.0192(8) Uani 1 1 d . . . . .
C13 C 0.1760(3) 0.5002(5) 0.3867(3) 0.0300(10) Uani 1 1 d . . . . .
H13A H 0.124888 0.501856 0.402650 0.045 Uiso 1 1 calc GR . . . .
H13B H 0.171070 0.431762 0.347428 0.045 Uiso 1 1 calc GR . . . .
H13C H 0.183207 0.584535 0.364105 0.045 Uiso 1 1 calc GR . . . .
C11 C 0.2580(3) 0.3560(4) 0.4988(2) 0.0206(8) Uani 1 1 d . . . . .
H11 H 0.215280 0.291950 0.481641 0.025 Uiso 1 1 calc R . . . .
C3 C 0.5389(3) 0.8068(5) 0.7165(3) 0.0277(10) Uani 1 1 d . . . . .
H3 H 0.511538 0.877688 0.732420 0.033 Uiso 1 1 calc R . . . .
C23 C 0.4339(3) 0.0704(5) 0.8179(3) 0.0266(9) Uani 1 1 d . . . . .
H23 H 0.457775 -0.012238 0.835260 0.032 Uiso 1 1 calc R . . . .
C28 C 0.4535(3) 0.6600(5) 0.8513(3) 0.0272(9) Uani 1 1 d . . . . .
C29 C 0.3923(3) 0.6377(5) 0.8880(3) 0.0345(11) Uani 1 1 d . . . . .
H29 H 0.336129 0.618253 0.857777 0.041 Uiso 1 1 calc R . . . .
C33 C 0.5358(4) 0.6868(5) 0.8953(3) 0.0346(11) Uani 1 1 d . . . . .
H33 H 0.578146 0.698173 0.870627 0.042 Uiso 1 1 calc R . . . .
C27 C 0.3205(3) 0.0217(6) 0.8788(3) 0.0376(12) Uani 1 1 d . . . . .
H27A H 0.354818 0.022536 0.934010 0.056 Uiso 1 1 calc GR . . . .
H27B H 0.316834 -0.067386 0.858487 0.056 Uiso 1 1 calc GR . . . .
H27C H 0.263901 0.053671 0.874090 0.056 Uiso 1 1 calc GR . . . .
C20 C 0.6842(4) 0.0117(5) 0.5026(3) 0.0378(12) Uani 1 1 d . . . . .
H20A H 0.731041 0.059219 0.493102 0.057 Uiso 1 1 calc GR . . . .
H20B H 0.643400 -0.012260 0.452322 0.057 Uiso 1 1 calc GR . . . .
H20C H 0.705640 -0.067131 0.532876 0.057 Uiso 1 1 calc GR . . . .
C32 C 0.5551(4) 0.6966(6) 0.9768(3) 0.0439(14) Uani 1 1 d . . . . .
H32 H 0.610556 0.719307 1.007544 0.053 Uiso 1 1 calc R . . . .
C30 C 0.4142(4) 0.6440(6) 0.9688(3) 0.0426(14) Uani 1 1 d . . . . .
H30 H 0.372715 0.627340 0.993957 0.051 Uiso 1 1 calc R . . . .
C31 C 0.4946(4) 0.6738(6) 1.0132(3) 0.0441(14) Uani 1 1 d . . . . .
H31 H 0.508599 0.678663 1.068737 0.053 Uiso 1 1 calc R . . . .

loop_
_atom_site_aniso_label
_atom_site_aniso_U_11
_atom_site_aniso_U_22
_atom_site_aniso_U_33
_atom_site_aniso_U_23
_atom_site_aniso_U_13
_atom_site_aniso_U_12
Sb 0.01384(11) 0.01633(12) 0.01280(11) 0.00047(9) 0.00249(8) -0.00111(9)
Br 0.01936(18) 0.0256(2) 0.01588(18) 0.00027(15) 0.00079(14) -0.00069(15)
S 0.0274(5) 0.0271(5) 0.0243(5) -0.0025(4) 0.0116(4) 0.0001(4)
C5 0.024(2) 0.034(2) 0.0174(19) 0.0011(17) 0.0033(16) -0.0117(18)
C1 0.0180(17) 0.0168(17) 0.0123(16) 0.0011(13) 0.0008(13) -0.0023(14)
C14 0.0183(17) 0.0151(17) 0.0165(17) 0.0012(14) 0.0054(14) 0.0001(14)
C21 0.0180(18) 0.0219(19) 0.0120(17) 0.0005(14) 0.0036(14) -0.0019(14)
C15 0.0190(18) 0.023(2) 0.0181(18) -0.0010(15) 0.0043(15) -0.0011(15)
C18 0.0233(19) 0.023(2) 0.023(2) 0.0036(16) 0.0077(16) 0.0078(16)
C10 0.0203(19) 0.025(2) 0.0149(18) -0.0026(15) 0.0006(15) 0.0024(16)
C7 0.0137(16) 0.0199(18) 0.0111(15) 0.0007(13) 0.0009(13) 0.0014(13)
C6 0.0179(18) 0.024(2) 0.0220(19) 0.0005(16) 0.0051(15) -0.0026(16)
C9 0.031(2) 0.023(2) 0.0134(17) 0.0035(15) -0.0011(16) -0.0031(17)
C19 0.0203(18) 0.0183(18) 0.0159(17) 0.0009(14) 0.0031(14) 0.0006(15)
C8 0.0233(19) 0.0217(19) 0.0130(17) -0.0003(14) -0.0002(15) -0.0055(15)
C16 0.028(2) 0.023(2) 0.0167(18) -0.0044(15) 0.0053(16) -0.0029(16)
C22 0.023(2) 0.024(2) 0.024(2) 0.0007(16) 0.0105(16) -0.0003(16)
C4 0.042(3) 0.023(2) 0.020(2) -0.0005(16) 0.0065(19) -0.0146(19)
C17 0.032(2) 0.0169(19) 0.025(2) 0.0003(16) 0.0108(17) 0.0019(16)
C24 0.026(2) 0.032(2) 0.0209(19) 0.0061(18) 0.0081(16) -0.0069(18)
C26 0.0198(19) 0.024(2) 0.024(2) 0.0013(16) 0.0055(16) 0.0022(16)
C12 0.0183(18) 0.0171(18) 0.0197(18) -0.0003(14) 0.0067(15) -0.0023(14)
C25 0.020(2) 0.033(2) 0.030(2) 0.0007(19) 0.0104(18) -0.0017(17)
C2 0.0238(19) 0.0189(19) 0.0142(17) -0.0013(14) 0.0048(14) -0.0030(15)
C13 0.027(2) 0.030(2) 0.022(2) -0.0023(18) -0.0084(17) 0.0022(18)
C11 0.0180(18) 0.0199(19) 0.0207(19) -0.0034(15) 0.0012(15) -0.0026(14)
C3 0.044(3) 0.021(2) 0.0176(19) -0.0024(16) 0.0084(19) -0.0052(19)
C23 0.029(2) 0.024(2) 0.027(2) 0.0056(17) 0.0089(18) -0.0019(17)
C28 0.040(3) 0.021(2) 0.024(2) -0.0003(17) 0.0150(19) 0.0024(19)
C29 0.037(3) 0.036(3) 0.035(3) -0.002(2) 0.019(2) 0.006(2)
C33 0.046(3) 0.036(3) 0.023(2) -0.003(2) 0.014(2) -0.009(2)
C27 0.035(3) 0.042(3) 0.040(3) 0.013(2) 0.016(2) -0.008(2)
C20 0.046(3) 0.035(3) 0.033(3) -0.005(2) 0.014(2) 0.016(2)
C32 0.056(4) 0.050(3) 0.026(3) -0.011(2) 0.012(2) -0.008(3)
C30 0.062(4) 0.040(3) 0.039(3) 0.002(2) 0.035(3) 0.010(3)
C31 0.070(4) 0.044(3) 0.023(2) -0.004(2) 0.021(3) 0.005(3)

loop_
_atom_type_symbol
_atom_type_description
_atom_type_scat_dispersion_real
_atom_type_scat_dispersion_imag
_atom_type_scat_source
C C 0.0033 0.0016 'International Tables Vol C Tables 4.2.6.8 and 6.1.1.4'
H H 0.0000 0.0000 'International Tables Vol C Tables 4.2.6.8 and 6.1.1.4'
Br Br -0.2901 2.4595 'International Tables Vol C Tables 4.2.6.8 and 6.1.1.4'
S S 0.1246 0.1234 'International Tables Vol C Tables 4.2.6.8 and 6.1.1.4'
Sb Sb -0.5866 1.5461 'International Tables Vol C Tables 4.2.6.8 and 6.1.1.4'

loop_
_geom_angle_atom_site_label_1
_geom_angle_atom_site_label_2
_geom_angle_atom_site_label_3
_geom_angle
_geom_angle_site_symmetry_1
_geom_angle_site_symmetry_3
_geom_angle_publ_flag
C1 Sb Br 78.40(10) . . ?
C1 Sb C14 110.21(15) . . ?
C1 Sb C7 95.84(15) . . ?
C14 Sb Br 91.00(11) . . ?
C14 Sb C7 98.72(15) . . ?
C21 Sb Br 81.86(10) . . ?
C21 Sb C1 136.16(15) . . ?
C21 Sb C14 108.88(15) . . ?
C21 Sb C7 97.14(15) . . ?
C7 Sb Br 169.98(11) . . ?
C2 S C28 104.7(2) . . ?
C6 C5 H5 119.9 . . ?
C4 C5 H5 119.9 . . ?
C4 C5 C6 120.2(4) . . ?
C6 C1 Sb 119.1(3) . . ?
C6 C1 C2 120.3(4) . . ?
C2 C1 Sb 120.3(3) . . ?
C15 C14 Sb 117.3(3) . . ?
C19 C14 Sb 124.3(3) . . ?
C19 C14 C15 118.5(4) . . ?
C22 C21 Sb 117.5(3) . . ?
C26 C21 Sb 122.4(3) . . ?
C26 C21 C22 119.9(4) . . ?
C14 C15 H15 119.8 . . ?
C16 C15 C14 120.3(4) . . ?
C16 C15 H15 119.8 . . ?
C19 C18 H18 119.2 . . ?
C19 C18 C17 121.6(4) . . ?
C17 C18 H18 119.2 . . ?
C9 C10 C13 120.6(4) . . ?
C9 C10 C11 118.4(4) . . ?
C11 C10 C13 120.9(4) . . ?
C8 C7 Sb 120.1(3) . . ?
C8 C7 C12 118.6(4) . . ?
C12 C7 Sb 121.3(3) . . ?
C5 C6 H6 120.2 . . ?
C1 C6 C5 119.5(4) . . ?
C1 C6 H6 120.2 . . ?
C10 C9 H9 119.4 . . ?
C10 C9 C8 121.3(4) . . ?
C8 C9 H9 119.4 . . ?
C14 C19 H19 119.9 . . ?
C18 C19 C14 120.3(4) . . ?
C18 C19 H19 119.9 . . ?
C7 C8 H8 119.8 . . ?
C9 C8 C7 120.4(4) . . ?
C9 C8 H8 119.8 . . ?
C15 C16 H16 119.2 . . ?
C15 C16 C17 121.6(4) . . ?
C17 C16 H16 119.2 . . ?
C21 C22 H22 119.9 . . ?
C21 C22 C23 120.2(4) . . ?
C23 C22 H22 119.9 . . ?
C5 C4 H4 119.7 . . ?
C5 C4 C3 120.6(4) . . ?
C3 C4 H4 119.7 . . ?
C18 C17 C20 121.4(4) . . ?
C16 C17 C18 117.8(4) . . ?
C16 C17 C20 120.8(4) . . ?
C25 C24 C27 121.4(4) . . ?
C23 C24 C25 118.0(4) . . ?
C23 C24 C27 120.6(5) . . ?
C21 C26 H26 120.2 . . ?
C21 C26 C25 119.5(4) . . ?
C25 C26 H26 120.2 . . ?
C7 C12 H12 119.7 . . ?
C11 C12 C7 120.6(4) . . ?
C11 C12 H12 119.7 . . ?
C24 C25 H25 119.3 . . ?
C26 C25 C24 121.4(4) . . ?
C26 C25 H25 119.3 . . ?
C1 C2 S 119.0(3) . . ?
C1 C2 C3 119.6(4) . . ?
C3 C2 S 121.3(3) . . ?
C10 C13 H13A 109.5 . . ?
C10 C13 H13B 109.5 . . ?
C10 C13 H13C 109.5 . . ?
H13A C13 H13B 109.5 . . ?
H13A C13 H13C 109.5 . . ?
H13B C13 H13C 109.5 . . ?
C10 C11 H11 119.6 . . ?
C12 C11 C10 120.7(4) . . ?
C12 C11 H11 119.6 . . ?
C4 C3 C2 119.8(4) . . ?
C4 C3 H3 120.1 . . ?
C2 C3 H3 120.1 . . ?
C22 C23 H23 119.6 . . ?
C24 C23 C22 120.9(4) . . ?
C24 C23 H23 119.6 . . ?
C29 C28 S 115.8(4) . . ?
C33 C28 S 123.8(4) . . ?
C33 C28 C29 120.4(5) . . ?
C28 C29 H29 120.3 . . ?
C30 C29 C28 119.4(5) . . ?
C30 C29 H29 120.3 . . ?
C28 C33 H33 120.7 . . ?
C28 C33 C32 118.6(5) . . ?
C32 C33 H33 120.7 . . ?
C24 C27 H27A 109.5 . . ?
C24 C27 H27B 109.5 . . ?
C24 C27 H27C 109.5 . . ?
H27A C27 H27B 109.5 . . ?
H27A C27 H27C 109.5 . . ?
H27B C27 H27C 109.5 . . ?
C17 C20 H20A 109.5 . . ?
C17 C20 H20B 109.5 . . ?
C17 C20 H20C 109.5 . . ?
H20A C20 H20B 109.5 . . ?
H20A C20 H20C 109.5 . . ?
H20B C20 H20C 109.5 . . ?
C33 C32 H32 119.6 . . ?
C31 C32 C33 120.8(6) . . ?
C31 C32 H32 119.6 . . ?
C29 C30 H30 119.5 . . ?
C31 C30 C29 121.1(5) . . ?
C31 C30 H30 119.5 . . ?
C32 C31 H31 120.2 . . ?
C30 C31 C32 119.6(5) . . ?
C30 C31 H31 120.2 . . ?

loop_
_geom_bond_atom_site_label_1
_geom_bond_atom_site_label_2
_geom_bond_distance
_geom_bond_site_symmetry_2
_geom_bond_publ_flag
Sb Br 2.8960(5) . ?
Sb C1 2.120(4) . ?
Sb C14 2.121(4) . ?
Sb C21 2.114(4) . ?
Sb C7 2.139(4) . ?
S C2 1.768(4) . ?
S C28 1.782(5) . ?
C5 H5 0.9500 . ?
C5 C6 1.393(6) . ?
C5 C4 1.378(7) . ?
C1 C6 1.390(6) . ?
C1 C2 1.390(6) . ?
C14 C15 1.409(6) . ?
C14 C19 1.394(5) . ?
C21 C22 1.384(6) . ?
C21 C26 1.383(6) . ?
C15 H15 0.9500 . ?
C15 C16 1.377(6) . ?
C18 H18 0.9500 . ?
C18 C19 1.383(6) . ?
C18 C17 1.393(6) . ?
C10 C9 1.382(6) . ?
C10 C13 1.511(6) . ?
C10 C11 1.399(6) . ?
C7 C8 1.392(6) . ?
C7 C12 1.399(5) . ?
C6 H6 0.9500 . ?
C9 H9 0.9500 . ?
C9 C8 1.390(6) . ?
C19 H19 0.9500 . ?
C8 H8 0.9500 . ?
C16 H16 0.9500 . ?
C16 C17 1.392(6) . ?
C22 H22 0.9500 . ?
C22 C23 1.388(6) . ?
C4 H4 0.9500 . ?
C4 C3 1.380(7) . ?
C17 C20 1.512(6) . ?
C24 C25 1.401(7) . ?
C24 C23 1.387(7) . ?
C24 C27 1.501(6) . ?
C26 H26 0.9500 . ?
C26 C25 1.386(6) . ?
C12 H12 0.9500 . ?
C12 C11 1.384(6) . ?
C25 H25 0.9500 . ?
C2 C3 1.398(6) . ?
C13 H13A 0.9800 . ?
C13 H13B 0.9800 . ?
C13 H13C 0.9800 . ?
C11 H11 0.9500 . ?
C3 H3 0.9500 . ?
C23 H23 0.9500 . ?
C28 C29 1.394(7) . ?
C28 C33 1.386(7) . ?
C29 H29 0.9500 . ?
C29 C30 1.381(8) . ?
C33 H33 0.9500 . ?
C33 C32 1.400(7) . ?
C27 H27A 0.9800 . ?
C27 H27B 0.9800 . ?
C27 H27C 0.9800 . ?
C20 H20A 0.9800 . ?
C20 H20B 0.9800 . ?
C20 H20C 0.9800 . ?
C32 H32 0.9500 . ?
C32 C31 1.381(8) . ?
C30 H30 0.9500 . ?
C30 C31 1.370(9) . ?
C31 H31 0.9500 . ?
